data_7001828
loop_
_publ_author_name
'Shin, Chang Hwan'
'Huh, Jung Oh'
'Lee, Min Hyung'
'Do, Youngkyu'

_publ_section_title
;
 Polymorphism-induced dual phosphorescent emission from solid-state
 iridium(III) complex
;
_journal_issue 33
_journal_name_full 'Dalton Transactions'
_journal_page_first 6476
_journal_page_last 6479
_journal_paper_doi 10.1039/b907058c
_journal_year 2009
_chemical_formula_moiety C37H23F4IrN2O2
_chemical_formula_sum 'C37 H23 F4 Ir N2 O2'
_chemical_formula_weight 795.79
_chemical_name_systematic
;
?
;
_space_group_IT_number 2
_symmetry_cell_setting triclinic
_symmetry_space_group_name_Hall '-P 1'
_symmetry_space_group_name_H-M 'P -1'
_atom_sites_solution_hydrogens geom
_atom_sites_solution_primary direct
_atom_sites_solution_secondary difmap
_audit_creation_method SHELXL-97
_cell_angle_alpha 113.67(3)
_cell_angle_beta 107.93(3)
_cell_angle_gamma 94.38(3)
_cell_formula_units_Z 4
_cell_length_a 11.745(2)
_cell_length_b 16.325(3)
_cell_length_c 17.965(4)
_cell_measurement_reflns_used 7817
_cell_measurement_temperature 100(2)
_cell_measurement_theta_max 23.54
_cell_measurement_theta_min 1.33
_cell_volume 2921.5(15)
_computing_cell_refinement HKL2000-Scalepack
_computing_data_collection 'PAL ADSC Quantum-210 ADX Program'
_computing_data_reduction HKL2000-Scalepack
_computing_molecular_graphics ORTEP3
_computing_publication_material 'Bruker SHELXTL'
_computing_structure_refinement 'SHELXL-97 (Sheldrick, 1997)'
_computing_structure_solution 'SHELXS-97 (Sheldrick, 1990)'
_diffrn_ambient_temperature 100(2)
_diffrn_measured_fraction_theta_full 0.900
_diffrn_measured_fraction_theta_max 0.900
_diffrn_measurement_device_type '4AMXW ADSC Quantum-210 detector'
_diffrn_measurement_method 'phi scans'
_diffrn_radiation_monochromator 'Silicon double crystal monochromator'
_diffrn_radiation_source PAL
_diffrn_radiation_type synchrotron
_diffrn_radiation_wavelength 0.74999
_diffrn_reflns_av_R_equivalents 0.0000
_diffrn_reflns_av_sigmaI/netI 0.0198
_diffrn_reflns_limit_h_max 0
_diffrn_reflns_limit_h_min -13
_diffrn_reflns_limit_k_max 17
_diffrn_reflns_limit_k_min -17
_diffrn_reflns_limit_l_max 20
_diffrn_reflns_limit_l_min -19
_diffrn_reflns_number 7817
_diffrn_reflns_theta_full 24.92
_diffrn_reflns_theta_max 24.92
_diffrn_reflns_theta_min 1.41
_exptl_absorpt_coefficient_mu 4.635
_exptl_absorpt_correction_type empirical
_exptl_absorpt_process_details HKL2000-Scalepack
_exptl_crystal_colour yellow
_exptl_crystal_density_diffrn 1.809
_exptl_crystal_density_method 'not measured'
_exptl_crystal_description needle
_exptl_crystal_F_000 1552
_exptl_crystal_size_max 0.2
_exptl_crystal_size_mid 0.1
_exptl_crystal_size_min 0.1
_refine_diff_density_max 2.372
_refine_diff_density_min -4.367
_refine_diff_density_rms 0.290
_refine_ls_extinction_method none
_refine_ls_goodness_of_fit_ref 1.003
_refine_ls_hydrogen_treatment constr
_refine_ls_matrix_type full
_refine_ls_number_parameters 829
_refine_ls_number_reflns 7817
_refine_ls_number_restraints 0
_refine_ls_restrained_S_all 1.003
_refine_ls_R_factor_all 0.0716
_refine_ls_R_factor_gt 0.0709
_refine_ls_shift/su_max 0.001
_refine_ls_shift/su_mean 0.000
_refine_ls_structure_factor_coef Fsqd
_refine_ls_weighting_details 'calc w=1/[\s^2^(Fo^2^)+(0.1900P)^2^+14.9389P] where P=(Fo^2^+2Fc^2^)/3'
_refine_ls_weighting_scheme calc
_refine_ls_wR_factor_gt 0.2075
_refine_ls_wR_factor_ref 0.2090
_reflns_number_gt 7594
_reflns_number_total 7817
_reflns_threshold_expression >2sigma(I)
_cod_data_source_file b907058c.txt
_cod_data_source_block 1B
_cod_depositor_comments
;
The following automatic conversions were performed:
'_symmetry_cell_setting' value 'Triclinic' changed to 'triclinic'
according to '/home/saulius/struct/CIF-dictionaries/cif_core.dic'
dictionary named 'cif_core.dic' version 2.4.1 from
2010-06-29.

'_refine_ls_hydrogen_treatment' value 'Constr' changed to
'constr' according to '/home/saulius/struct/CIF-dictionaries/cif_core.dic'
dictionary named 'cif_core.dic' version 2.4.1 from 2010-06-29.

Automatic conversion script
Id: cif_fix_enum 1527 2010-12-29 10:47:43Z saulius 
;
_cod_original_cell_volume 2921.4(10)
_cod_original_sg_symbol_H-M P-1
_cod_database_code 7001828

loop_
_symmetry_equiv_pos_as_xyz
'x, y, z'
'-x, -y, -z'

loop_
_atom_site_label
_atom_site_type_symbol
_atom_site_fract_x
_atom_site_fract_y
_atom_site_fract_z
_atom_site_U_iso_or_equiv
_atom_site_adp_type
_atom_site_occupancy
_atom_site_symmetry_multiplicity
_atom_site_calc_flag
_atom_site_refinement_flags
_atom_site_disorder_assembly
_atom_site_disorder_group
Ir2 Ir 0.46729(4) 0.75140(2) 0.49540(2) 0.0283(2) Uani 1 1 d . . .
O4 O 0.4866(6) 0.6464(4) 0.3845(4) 0.0236(14) Uani 1 1 d . . .
N2 N 0.5231(8) 0.6774(5) 0.5628(5) 0.0272(19) Uani 1 1 d . . .
F5 F 0.2021(7) 0.4901(5) 0.5141(5) 0.055(2) Uani 1 1 d . . .
N1 N 0.4005(7) 0.8234(5) 0.4275(4) 0.0235(17) Uani 1 1 d . . .
F6 F -0.0294(6) 0.6437(5) 0.3760(4) 0.0484(17) Uani 1 1 d . . .
C7 C 0.4077(10) 0.9259(7) 0.5680(6) 0.032(2) Uani 1 1 d . . .
C8 C 0.4503(8) 0.8577(6) 0.5916(6) 0.024(2) Uani 1 1 d . . .
F8 F 0.3596(6) 1.0755(4) 0.6101(3) 0.0382(15) Uani 1 1 d . . .
F7 F 0.5082(7) 0.9751(4) 0.8241(3) 0.0506(18) Uani 1 1 d . . .
C11 C 0.4008(10) 1.0085(7) 0.6321(6) 0.033(2) Uani 1 1 d . . .
C12 C 0.4315(10) 0.6110(7) 0.5539(6) 0.032(3) Uani 1 1 d . . .
C13 C 0.5867(10) 0.6451(6) 0.3683(6) 0.028(2) Uani 1 1 d . . .
C14 C 0.3751(9) 0.7948(6) 0.3430(5) 0.028(2) Uani 1 1 d . . .
H14 H 0.3918 0.7391 0.3119 0.034 Uiso 1 1 calc R . .
C15 C 0.4647(12) 0.5549(8) 0.5939(7) 0.041(3) Uani 1 1 d . . .
H15 H 0.4037 0.5099 0.5874 0.049 Uiso 1 1 calc R . .
C16 C 0.3099(10) 0.6121(6) 0.5015(6) 0.032(2) Uani 1 1 d . . .
C17 C 0.1867(10) 0.6891(7) 0.4283(6) 0.032(2) Uani 1 1 d . . .
H17 H 0.1790 0.7347 0.4097 0.038 Uiso 1 1 calc R . .
C18 C 0.3775(9) 0.9064(6) 0.4757(5) 0.024(2) Uani 1 1 d . . .
C19 C 0.7234(10) 0.7951(6) 0.4952(6) 0.031(2) Uani 1 1 d . . .
C20 C 0.2002(12) 0.5554(7) 0.4846(6) 0.039(3) Uani 1 1 d . . .
C21 C 0.6967(10) 0.7116(6) 0.4175(6) 0.032(2) Uani 1 1 d . . .
H21 H 0.7607 0.7002 0.3973 0.038 Uiso 1 1 calc R . .
C22 C 0.3250(10) 0.8434(7) 0.2988(6) 0.037(3) Uani 1 1 d . . .
H22 H 0.3096 0.8211 0.2394 0.044 Uiso 1 1 calc R . .
C23 C 0.0844(10) 0.6320(7) 0.4153(6) 0.036(3) Uani 1 1 d . . .
C24 C 0.4345(10) 1.0265(7) 0.7177(6) 0.037(3) Uani 1 1 d . . .
H24 H 0.4294 1.0814 0.7593 0.044 Uiso 1 1 calc R . .
C25 C 0.4847(9) 0.8778(7) 0.6801(6) 0.032(2) Uani 1 1 d . . .
H25 H 0.5132 0.8349 0.6985 0.038 Uiso 1 1 calc R . .
C26 C 0.6393(10) 0.6861(7) 0.6095(6) 0.038(3) Uani 1 1 d . . .
H26 H 0.7003 0.7302 0.6147 0.045 Uiso 1 1 calc R . .
C27 C 0.5754(10) 0.5696(6) 0.2817(6) 0.031(2) Uani 1 1 d . . .
C28 C 0.3051(10) 0.6793(6) 0.4703(5) 0.027(2) Uani 1 1 d . . .
C29 C 0.4768(11) 0.9596(7) 0.7399(6) 0.038(3) Uani 1 1 d . . .
C30 C 0.9228(10) 0.8614(6) 0.4888(6) 0.035(2) Uani 1 1 d . . .
H30 H 0.8928 0.8274 0.4283 0.042 Uiso 1 1 calc R . .
C31 C 0.8498(9) 0.8545(6) 0.5362(6) 0.028(2) Uani 1 1 d . . .
C32 C 0.3252(10) 0.9566(7) 0.4334(7) 0.038(3) Uani 1 1 d . . .
H32 H 0.3080 1.0117 0.4652 0.046 Uiso 1 1 calc R . .
C33 C 0.0862(11) 0.5643(7) 0.4415(6) 0.041(3) Uani 1 1 d . . .
H33 H 0.0142 0.5261 0.4307 0.049 Uiso 1 1 calc R . .
C34 C 0.6744(10) 0.5351(6) 0.2692(7) 0.038(3) Uani 1 1 d . . .
H34 H 0.7487 0.5550 0.3164 0.045 Uiso 1 1 calc R . .
C35 C 0.8949(10) 0.9097(6) 0.6269(6) 0.033(2) Uani 1 1 d . . .
H35 H 0.8458 0.9083 0.6585 0.040 Uiso 1 1 calc R . .
C36 C 1.0391(11) 0.9189(7) 0.5325(7) 0.041(3) Uani 1 1 d . . .
H36 H 1.0876 0.9220 0.5010 0.049 Uiso 1 1 calc R . .
C37 C 0.4629(10) 0.5379(6) 0.2115(6) 0.034(2) Uani 1 1 d . . .
H37 H 0.3943 0.5588 0.2200 0.041 Uiso 1 1 calc R . .
C38 C 0.6650(11) 0.4696(7) 0.1857(7) 0.046(3) Uani 1 1 d . . .
H38 H 0.7315 0.4450 0.1775 0.055 Uiso 1 1 calc R . .
C39 C 0.2979(11) 0.9260(8) 0.3439(7) 0.038(3) Uani 1 1 d . . .
H39 H 0.2628 0.9598 0.3156 0.045 Uiso 1 1 calc R . .
C40 C 0.5542(13) 0.4431(7) 0.1167(8) 0.049(3) Uani 1 1 d . . .
H40 H 0.5481 0.4028 0.0607 0.059 Uiso 1 1 calc R . .
C41 C 0.5823(13) 0.5635(9) 0.6420(8) 0.043(3) Uani 1 1 d . . .
H41 H 0.6028 0.5253 0.6685 0.051 Uiso 1 1 calc R . .
C42 C 1.0117(10) 0.9665(8) 0.6698(7) 0.039(3) Uani 1 1 d . . .
H42 H 1.0421 1.0011 0.7303 0.047 Uiso 1 1 calc R . .
C43 C 0.6719(12) 0.6305(8) 0.6508(7) 0.047(3) Uani 1 1 d . . .
H43 H 0.7538 0.6385 0.6843 0.057 Uiso 1 1 calc R . .
C44 C 1.0842(10) 0.9716(7) 0.6223(7) 0.040(3) Uani 1 1 d . . .
H44 H 1.1623 1.0104 0.6509 0.048 Uiso 1 1 calc R . .
C45 C 0.4538(11) 0.4743(7) 0.1281(7) 0.040(3) Uani 1 1 d . . .
H45 H 0.3795 0.4536 0.0809 0.048 Uiso 1 1 calc R . .
Ir1 Ir 0.99813(4) 0.24646(3) 0.00520(2) 0.0309(2) Uani 1 1 d . . .
O2 O 0.8116(7) 0.2603(5) -0.0410(4) 0.0360(17) Uani 1 1 d . . .
F4 F 1.0032(7) 0.1822(4) -0.3129(3) 0.0505(18) Uani 1 1 d . . .
N3 N 0.9469(9) 0.1061(5) -0.0687(5) 0.031(2) Uani 1 1 d . . .
O1 O 0.9687(6) 0.2363(5) 0.1129(4) 0.0327(16) Uani 1 1 d . . .
F2 F 1.4805(6) 0.3021(5) 0.1907(4) 0.0556(18) Uani 1 1 d . . .
N4 N 1.0628(8) 0.3843(5) 0.0745(5) 0.0307(19) Uani 1 1 d . . .
F3 F 1.1699(7) 0.4813(5) -0.0881(4) 0.0552(19) Uani 1 1 d . . .
F1 F 1.2693(7) 0.0020(5) -0.0108(5) 0.0549(19) Uani 1 1 d . . .
C55 C 1.2712(11) 0.2782(7) 0.1056(6) 0.037(3) Uani 1 1 d . . .
H55 H 1.2753 0.3409 0.1325 0.045 Uiso 1 1 calc R . .
C56 C 1.0404(12) 0.0621(8) -0.0589(7) 0.040(3) Uani 1 1 d . . .
C57 C 1.0875(10) 0.3658(7) -0.0561(7) 0.034(2) Uani 1 1 d . . .
C58 C 1.0058(9) 0.2101(7) -0.1738(6) 0.030(2) Uani 1 1 d . . .
H58 H 0.9710 0.1483 -0.1946 0.036 Uiso 1 1 calc R . .
C59 C 1.3781(11) 0.1514(8) 0.0906(6) 0.043(3) Uani 1 1 d . . .
H59 H 1.4491 0.1306 0.1065 0.052 Uiso 1 1 calc R . .
C60 C 1.1588(11) 0.1228(7) 0.0019(6) 0.035(2) Uani 1 1 d . . .
C61 C 1.2683(11) 0.0929(7) 0.0270(6) 0.036(2) Uani 1 1 d . . .
C62 C 1.0751(10) 0.4350(7) 0.1575(6) 0.038(3) Uani 1 1 d . . .
H62 H 1.0505 0.4049 0.1863 0.045 Uiso 1 1 calc R . .
C63 C 0.6026(10) 0.2460(7) -0.0562(6) 0.031(2) Uani 1 1 d . . .
C64 C 0.8329(9) 0.0591(7) -0.1212(6) 0.033(2) Uani 1 1 d . . .
H64 H 0.7707 0.0910 -0.1249 0.039 Uiso 1 1 calc R . .
C65 C 0.5758(11) 0.2896(7) -0.1106(6) 0.039(3) Uani 1 1 d . . .
H65 H 0.6393 0.3195 -0.1177 0.046 Uiso 1 1 calc R . .
C66 C 1.0889(11) 0.3329(7) -0.2006(7) 0.039(3) Uani 1 1 d . . .
H66 H 1.1076 0.3519 -0.2386 0.047 Uiso 1 1 calc R . .
C67 C 0.4562(12) 0.2884(8) -0.1533(8) 0.042(3) Uani 1 1 d . . .
H67 H 0.4399 0.3185 -0.1884 0.050 Uiso 1 1 calc R . .
C68 C 0.5070(10) 0.2001(7) -0.0496(6) 0.031(2) Uani 1 1 d . . .
H68 H 0.5230 0.1684 -0.0159 0.037 Uiso 1 1 calc R . .
C69 C 0.8698(10) 0.2410(6) 0.1254(6) 0.032(2) Uani 1 1 d . . .
C70 C 0.7567(11) 0.2461(7) 0.0719(6) 0.035(2) Uani 1 1 d . . .
H70 H 0.6917 0.2463 0.0911 0.042 Uiso 1 1 calc R . .
C71 C 0.7328(10) 0.2508(6) -0.0076(6) 0.032(2) Uani 1 1 d . . .
C72 C 1.1613(11) 0.2184(7) 0.0418(6) 0.036(3) Uani 1 1 d . . .
C73 C 1.0132(13) -0.0361(8) -0.1093(7) 0.043(3) Uani 1 1 d . . .
H73 H 1.0759 -0.0673 -0.1048 0.051 Uiso 1 1 calc R . .
C74 C 0.8771(10) 0.2432(7) 0.2124(6) 0.034(2) Uani 1 1 d . . .
C75 C 0.3604(11) 0.2440(8) -0.1454(8) 0.045(3) Uani 1 1 d . . .
H75 H 0.2799 0.2435 -0.1752 0.054 Uiso 1 1 calc R . .
C76 C 1.1576(13) 0.5731(9) 0.1603(10) 0.055(4) Uani 1 1 d . . .
H76 H 1.1888 0.6364 0.1893 0.066 Uiso 1 1 calc R . .
C77 C 1.0309(11) 0.2410(8) -0.2278(6) 0.042(3) Uani 1 1 d . . .
C78 C 1.1039(11) 0.4277(7) 0.0327(6) 0.039(3) Uani 1 1 d . . .
C79 C 1.3748(11) 0.2449(8) 0.1295(6) 0.041(3) Uani 1 1 d . . .
C80 C 0.9836(12) 0.2872(8) 0.2841(7) 0.047(3) Uani 1 1 d . . .
H80 H 1.0494 0.3178 0.2796 0.056 Uiso 1 1 calc R . .
C81 C 0.9960(14) 0.2875(9) 0.3635(7) 0.054(4) Uani 1 1 d . . .
H81 H 1.0696 0.3171 0.4113 0.065 Uiso 1 1 calc R . .
C82 C 1.1211(12) 0.5274(8) 0.2027(7) 0.047(3) Uani 1 1 d . . .
H82 H 1.1279 0.5592 0.2606 0.056 Uiso 1 1 calc R . .
C83 C 0.3846(11) 0.1999(7) -0.0928(6) 0.038(3) Uani 1 1 d . . .
H83 H 0.3205 0.1704 -0.0859 0.045 Uiso 1 1 calc R . .
C84 C 1.1154(10) 0.3912(7) -0.1155(7) 0.038(3) Uani 1 1 d . . .
C85 C 0.8025(11) -0.0348(7) -0.1705(7) 0.041(3) Uani 1 1 d . . .
H85 H 0.7218 -0.0655 -0.2078 0.049 Uiso 1 1 calc R . .
C86 C 0.9002(14) 0.2445(9) 0.3707(7) 0.052(3) Uani 1 1 d . . .
H86 H 0.9065 0.2466 0.4244 0.062 Uiso 1 1 calc R . .
C87 C 1.0329(9) 0.2728(7) -0.0852(6) 0.033(2) Uani 1 1 d . . .
C88 C 1.1473(10) 0.5247(7) 0.0767(7) 0.042(3) Uani 1 1 d . . .
H88 H 1.1690 0.5553 0.0474 0.050 Uiso 1 1 calc R . .
C89 C 0.8958(14) -0.0833(8) -0.1635(7) 0.047(3) Uani 1 1 d . . .
H89 H 0.8777 -0.1469 -0.1955 0.056 Uiso 1 1 calc R . .
C90 C 0.7818(13) 0.1982(10) 0.2204(8) 0.064(4) Uani 1 1 d . . .
H90 H 0.7083 0.1674 0.1727 0.077 Uiso 1 1 calc R . .
C91 C 0.7954(14) 0.1986(14) 0.3005(9) 0.085(6) Uani 1 1 d . . .
H91 H 0.7312 0.1667 0.3054 0.102 Uiso 1 1 calc R . .
O5 O 0.6463(7) 0.8233(4) 0.5328(4) 0.0297(15) Uani 1 1 d . . .

loop_
_atom_site_aniso_label
_atom_site_aniso_U_11
_atom_site_aniso_U_22
_atom_site_aniso_U_33
_atom_site_aniso_U_23
_atom_site_aniso_U_13
_atom_site_aniso_U_12
Ir2 0.0288(3) 0.0207(3) 0.0288(3) 0.0076(2) 0.00830(19) 0.00130(18)
O4 0.022(3) 0.018(3) 0.032(3) 0.012(3) 0.010(3) -0.001(3)
N2 0.037(5) 0.006(3) 0.025(4) -0.002(3) 0.008(4) 0.000(3)
F5 0.055(5) 0.041(4) 0.065(4) 0.029(3) 0.013(4) -0.010(4)
N1 0.023(4) 0.010(3) 0.028(4) 0.005(3) 0.006(3) -0.005(3)
F6 0.032(4) 0.060(4) 0.045(3) 0.025(3) 0.005(3) -0.002(3)
C7 0.025(5) 0.026(5) 0.039(5) 0.016(5) 0.003(4) -0.004(4)
C8 0.013(4) 0.029(5) 0.029(4) 0.016(4) 0.004(4) -0.007(4)
F8 0.056(4) 0.018(3) 0.034(3) 0.008(3) 0.011(3) 0.010(3)
F7 0.078(5) 0.037(3) 0.025(3) 0.006(3) 0.014(3) 0.020(3)
C11 0.036(6) 0.018(5) 0.033(5) 0.003(4) 0.012(5) 0.004(4)
C12 0.041(6) 0.026(5) 0.021(4) 0.003(4) 0.012(4) 0.002(5)
C13 0.038(6) 0.016(4) 0.027(4) 0.011(4) 0.007(4) 0.000(4)
C14 0.033(5) 0.021(5) 0.020(4) 0.005(4) 0.002(4) 0.001(4)
C15 0.046(7) 0.029(6) 0.039(6) 0.011(5) 0.015(5) -0.002(5)
C16 0.038(6) 0.022(5) 0.023(4) 0.002(4) 0.010(4) 0.003(4)
C17 0.042(6) 0.024(5) 0.022(4) 0.006(4) 0.008(4) 0.003(5)
C18 0.034(5) 0.015(4) 0.026(4) 0.016(4) 0.006(4) 0.010(4)
C19 0.036(6) 0.019(5) 0.031(5) 0.016(4) -0.001(4) 0.003(4)
C20 0.054(7) 0.028(6) 0.036(5) 0.015(5) 0.018(5) 0.001(5)
C21 0.029(5) 0.024(5) 0.034(5) 0.006(4) 0.012(4) 0.002(4)
C22 0.046(7) 0.031(5) 0.030(5) 0.015(5) 0.008(5) 0.007(5)
C23 0.034(6) 0.036(6) 0.026(5) 0.005(4) 0.012(4) -0.004(5)
C24 0.043(6) 0.020(5) 0.035(5) 0.005(4) 0.008(5) 0.006(5)
C25 0.032(5) 0.028(5) 0.026(4) 0.010(4) 0.003(4) 0.008(4)
C26 0.024(5) 0.033(6) 0.036(5) 0.005(5) 0.002(4) -0.007(5)
C27 0.039(6) 0.024(5) 0.029(5) 0.010(4) 0.014(4) 0.003(4)
C28 0.048(6) 0.015(4) 0.018(4) 0.003(4) 0.019(4) 0.010(4)
C29 0.050(7) 0.033(6) 0.019(4) 0.003(4) 0.010(5) 0.006(5)
C30 0.043(6) 0.029(5) 0.027(5) 0.008(4) 0.012(5) -0.001(5)
C31 0.024(5) 0.023(5) 0.027(4) 0.009(4) 0.004(4) -0.003(4)
C32 0.035(6) 0.025(5) 0.046(6) 0.011(5) 0.011(5) 0.005(5)
C33 0.039(6) 0.032(6) 0.038(5) 0.009(5) 0.009(5) -0.007(5)
C34 0.034(6) 0.022(5) 0.046(6) 0.009(5) 0.010(5) 0.001(4)
C35 0.043(6) 0.020(5) 0.035(5) 0.005(4) 0.023(5) 0.010(4)
C36 0.044(7) 0.032(6) 0.047(6) 0.017(5) 0.019(5) 0.009(5)
C37 0.034(6) 0.024(5) 0.039(5) 0.012(4) 0.012(5) 0.001(4)
C38 0.048(7) 0.027(5) 0.052(6) 0.000(5) 0.028(6) 0.004(5)
C39 0.044(7) 0.034(6) 0.034(5) 0.018(5) 0.010(5) 0.005(5)
C40 0.067(9) 0.025(6) 0.042(6) -0.001(5) 0.028(6) -0.001(6)
C41 0.062(9) 0.038(7) 0.052(7) 0.036(6) 0.026(7) 0.025(6)
C42 0.030(6) 0.037(6) 0.034(5) 0.004(5) 0.007(5) 0.003(5)
C43 0.045(7) 0.047(7) 0.052(6) 0.031(6) 0.010(6) 0.004(6)
C44 0.030(6) 0.031(6) 0.047(6) 0.010(5) 0.013(5) -0.002(5)
C45 0.036(6) 0.037(6) 0.029(5) 0.002(5) 0.009(5) -0.002(5)
Ir1 0.0318(3) 0.0301(3) 0.0281(3) 0.0119(2) 0.00963(19) 0.00556(19)
O2 0.036(4) 0.038(4) 0.032(3) 0.015(3) 0.013(3) 0.005(3)
F4 0.076(5) 0.046(4) 0.028(3) 0.011(3) 0.024(3) 0.013(4)
N3 0.045(6) 0.026(4) 0.030(4) 0.020(4) 0.015(4) 0.003(4)
O1 0.029(4) 0.039(4) 0.027(3) 0.012(3) 0.011(3) 0.006(3)
F2 0.038(4) 0.054(4) 0.052(4) 0.017(3) -0.003(3) 0.001(3)
N4 0.031(5) 0.029(4) 0.027(4) 0.015(4) 0.000(3) 0.008(4)
F3 0.065(5) 0.041(4) 0.061(4) 0.024(3) 0.026(4) 0.000(4)
F1 0.066(5) 0.042(4) 0.060(4) 0.024(3) 0.022(4) 0.030(4)
C55 0.050(7) 0.037(6) 0.030(5) 0.020(5) 0.018(5) 0.006(5)
C56 0.053(7) 0.043(6) 0.033(5) 0.024(5) 0.018(5) 0.020(6)
C57 0.028(5) 0.035(6) 0.034(5) 0.013(5) 0.009(5) 0.009(5)
C58 0.035(6) 0.029(5) 0.027(4) 0.012(4) 0.011(4) 0.016(4)
C59 0.051(7) 0.050(7) 0.039(5) 0.026(5) 0.021(5) 0.014(6)
C60 0.050(7) 0.031(6) 0.035(5) 0.023(5) 0.019(5) 0.012(5)
C61 0.047(7) 0.036(6) 0.041(5) 0.027(5) 0.022(5) 0.021(5)
C62 0.032(6) 0.036(6) 0.029(5) 0.001(4) 0.008(4) 0.009(5)
C63 0.034(6) 0.031(5) 0.024(4) 0.003(4) 0.016(4) 0.010(4)
C64 0.025(5) 0.033(5) 0.029(5) 0.010(4) 0.004(4) 0.001(4)
C65 0.042(7) 0.033(6) 0.035(5) 0.012(5) 0.013(5) 0.003(5)
C66 0.044(6) 0.041(6) 0.044(6) 0.028(5) 0.017(5) 0.013(5)
C67 0.047(7) 0.035(6) 0.044(6) 0.024(5) 0.009(5) 0.009(5)
C68 0.035(6) 0.027(5) 0.031(5) 0.012(4) 0.011(4) 0.007(4)
C69 0.042(6) 0.020(5) 0.026(5) 0.007(4) 0.008(4) 0.000(4)
C70 0.042(6) 0.029(5) 0.030(5) 0.009(4) 0.015(5) 0.004(5)
C71 0.041(6) 0.014(5) 0.041(5) 0.011(4) 0.014(5) 0.012(4)
C72 0.048(7) 0.039(6) 0.025(4) 0.011(4) 0.024(5) 0.004(5)
C73 0.064(8) 0.029(6) 0.038(6) 0.015(5) 0.021(6) 0.013(6)
C74 0.039(6) 0.031(5) 0.022(4) 0.008(4) 0.005(4) 0.003(5)
C75 0.035(6) 0.041(6) 0.048(6) 0.015(6) 0.008(5) 0.011(5)
C76 0.048(8) 0.031(7) 0.078(9) 0.027(7) 0.008(7) 0.015(6)
C77 0.042(6) 0.055(7) 0.025(5) 0.016(5) 0.008(5) 0.017(5)
C78 0.041(6) 0.031(6) 0.036(5) 0.016(5) 0.005(5) 0.004(5)
C79 0.039(6) 0.052(7) 0.032(5) 0.023(5) 0.009(5) 0.009(5)
C80 0.043(7) 0.052(7) 0.048(6) 0.035(6) 0.006(5) -0.001(6)
C81 0.062(9) 0.051(7) 0.034(6) 0.021(5) 0.002(6) -0.012(7)
C82 0.056(8) 0.036(6) 0.036(5) 0.008(5) 0.011(5) 0.013(6)
C83 0.040(6) 0.034(6) 0.038(5) 0.017(5) 0.012(5) 0.007(5)
C84 0.033(6) 0.032(6) 0.053(6) 0.023(5) 0.015(5) 0.007(5)
C85 0.044(7) 0.035(6) 0.038(5) 0.021(5) 0.005(5) -0.006(5)
C86 0.069(9) 0.059(8) 0.027(5) 0.017(5) 0.020(6) 0.021(7)
C87 0.022(5) 0.041(6) 0.031(5) 0.015(5) 0.006(4) 0.006(4)
C88 0.038(6) 0.025(5) 0.051(6) 0.015(5) 0.005(5) 0.009(5)
C89 0.078(10) 0.027(6) 0.037(6) 0.019(5) 0.021(6) 0.003(6)
C90 0.044(7) 0.099(11) 0.048(7) 0.039(7) 0.011(6) -0.011(8)
C91 0.051(9) 0.163(17) 0.064(8) 0.074(10) 0.022(8) 0.004(10)
O5 0.041(4) 0.017(3) 0.024(3) 0.006(3) 0.007(3) 0.012(3)

loop_
_atom_type_symbol
_atom_type_description
_atom_type_scat_dispersion_real
_atom_type_scat_dispersion_imag
_atom_type_scat_source
C C 0.0033 0.0016 'International Tables Vol C Tables 4.2.6.8 and 6.1.1.4'
H H 0.0000 0.0000 'International Tables Vol C Tables 4.2.6.8 and 6.1.1.4'
N N 0.0061 0.0033 'International Tables Vol C Tables 4.2.6.8 and 6.1.1.4'
O O 0.0106 0.0060 'International Tables Vol C Tables 4.2.6.8 and 6.1.1.4'
F F 0.0171 0.0103 'International Tables Vol C Tables 4.2.6.8 and 6.1.1.4'
Ir Ir -1.4442 7.9887 'International Tables Vol C Tables 4.2.6.8 and 6.1.1.4'

loop_
_geom_angle_atom_site_label_1
_geom_angle_atom_site_label_2
_geom_angle_atom_site_label_3
_geom_angle
_geom_angle_site_symmetry_1
_geom_angle_site_symmetry_3
_geom_angle_publ_flag
C8 Ir2 C28 91.4(3) . . ?
C8 Ir2 N2 97.4(3) . . ?
C28 Ir2 N2 80.5(4) . . ?
C8 Ir2 N1 81.6(3) . . ?
C28 Ir2 N1 96.0(4) . . ?
N2 Ir2 N1 176.4(3) . . ?
C8 Ir2 O5 87.8(3) . . ?
C28 Ir2 O5 173.7(3) . . ?
N2 Ir2 O5 93.4(3) . . ?
N1 Ir2 O5 90.0(3) . . ?
C8 Ir2 O4 173.5(3) . . ?
C28 Ir2 O4 91.8(3) . . ?
N2 Ir2 O4 88.7(3) . . ?
N1 Ir2 O4 92.4(3) . . ?
O5 Ir2 O4 89.7(2) . . ?
C13 O4 Ir2 124.4(5) . . ?
C26 N2 C12 119.7(10) . . ?
C26 N2 Ir2 124.1(7) . . ?
C12 N2 Ir2 116.1(8) . . ?
C14 N1 C18 119.6(9) . . ?
C14 N1 Ir2 124.9(6) . . ?
C18 N1 Ir2 115.4(6) . . ?
C11 C7 C8 119.9(9) . . ?
C11 C7 C18 123.6(10) . . ?
C8 C7 C18 116.4(9) . . ?
C25 C8 C7 116.7(9) . . ?
C25 C8 Ir2 128.8(8) . . ?
C7 C8 Ir2 114.2(6) . . ?
C24 C11 F8 117.0(8) . . ?
C24 C11 C7 122.4(11) . . ?
F8 C11 C7 120.6(9) . . ?
C15 C12 N2 118.8(11) . . ?
C15 C12 C16 129.2(10) . . ?
N2 C12 C16 112.0(10) . . ?
O4 C13 C21 126.5(8) . . ?
O4 C13 C27 115.1(8) . . ?
C21 C13 C27 117.9(9) . . ?
N1 C14 C22 123.2(9) . . ?
C41 C15 C12 122.1(11) . . ?
C20 C16 C28 119.3(11) . . ?
C20 C16 C12 124.5(10) . . ?
C28 C16 C12 116.0(9) . . ?
C23 C17 C28 120.1(11) . . ?
C32 C18 N1 119.0(8) . . ?
C32 C18 C7 128.7(9) . . ?
N1 C18 C7 112.2(9) . . ?
O5 C19 C21 125.2(9) . . ?
O5 C19 C31 117.4(8) . . ?
C21 C19 C31 117.5(9) . . ?
F5 C20 C33 116.7(10) . . ?
F5 C20 C16 120.6(11) . . ?
C33 C20 C16 122.7(11) . . ?
C13 C21 C19 128.0(10) . . ?
C14 C22 C39 119.3(9) . . ?
C17 C23 C33 124.3(12) . . ?
C17 C23 F6 119.2(11) . . ?
C33 C23 F6 116.5(9) . . ?
C11 C24 C29 117.0(9) . . ?
C29 C25 C8 120.9(10) . . ?
N2 C26 C43 121.3(10) . . ?
C34 C27 C37 119.6(9) . . ?
C34 C27 C13 121.4(10) . . ?
C37 C27 C13 118.8(10) . . ?
C16 C28 C17 116.9(9) . . ?
C16 C28 Ir2 114.8(8) . . ?
C17 C28 Ir2 128.2(8) . . ?
F7 C29 C25 118.8(11) . . ?
F7 C29 C24 118.1(8) . . ?
C25 C29 C24 123.1(9) . . ?
C36 C30 C31 119.9(9) . . ?
C35 C31 C30 118.9(9) . . ?
C35 C31 C19 117.2(8) . . ?
C30 C31 C19 123.9(8) . . ?
C18 C32 C39 121.3(10) . . ?
C23 C33 C20 116.6(10) . . ?
C27 C34 C38 120.9(11) . . ?
C42 C35 C31 120.6(9) . . ?
C44 C36 C30 121.0(10) . . ?
C27 C37 C45 119.7(10) . . ?
C40 C38 C34 118.1(11) . . ?
C22 C39 C32 117.6(11) . . ?
C45 C40 C38 121.9(10) . . ?
C15 C41 C43 118.3(13) . . ?
C35 C42 C44 120.0(9) . . ?
C41 C43 C26 119.9(12) . . ?
C36 C44 C42 119.6(10) . . ?
C40 C45 C37 119.7(11) . . ?
C72 Ir1 C87 91.0(4) . . ?
C72 Ir1 N4 94.5(4) . . ?
C87 Ir1 N4 80.8(4) . . ?
C72 Ir1 N3 81.4(4) . . ?
C87 Ir1 N3 95.4(4) . . ?
N4 Ir1 N3 174.4(3) . . ?
C72 Ir1 O1 89.6(3) . . ?
C87 Ir1 O1 172.8(3) . . ?
N4 Ir1 O1 91.9(3) . . ?
N3 Ir1 O1 91.8(3) . . ?
C72 Ir1 O2 173.4(3) . . ?
C87 Ir1 O2 91.1(3) . . ?
N4 Ir1 O2 92.0(3) . . ?
N3 Ir1 O2 92.1(3) . . ?
O1 Ir1 O2 89.0(3) . . ?
C71 O2 Ir1 124.1(7) . . ?
C64 N3 C56 120.7(9) . . ?
C64 N3 Ir1 124.6(8) . . ?
C56 N3 Ir1 114.7(7) . . ?
C69 O1 Ir1 123.8(7) . . ?
C62 N4 C78 118.1(9) . . ?
C62 N4 Ir1 125.9(7) . . ?
C78 N4 Ir1 115.9(6) . . ?
C79 C55 C72 120.4(11) . . ?
N3 C56 C73 118.4(11) . . ?
N3 C56 C60 114.0(10) . . ?
C73 C56 C60 127.6(12) . . ?
C84 C57 C87 118.5(9) . . ?
C84 C57 C78 125.7(10) . . ?
C87 C57 C78 115.8(9) . . ?
C77 C58 C87 119.4(10) . . ?
C61 C59 C79 115.0(11) . . ?
C61 C60 C72 119.1(10) . . ?
C61 C60 C56 124.5(10) . . ?
C72 C60 C56 116.3(11) . . ?
F1 C61 C59 115.9(10) . . ?
F1 C61 C60 120.5(10) . . ?
C59 C61 C60 123.5(10) . . ?
N4 C62 C82 124.4(11) . . ?
C68 C63 C65 118.3(10) . . ?
C68 C63 C71 121.9(10) . . ?
C65 C63 C71 119.7(9) . . ?
N3 C64 C85 122.8(11) . . ?
C67 C65 C63 120.2(11) . . ?
C84 C66 C77 115.6(9) . . ?
C75 C67 C65 121.6(13) . . ?
C63 C68 C83 121.1(11) . . ?
O1 C69 C70 129.3(9) . . ?
O1 C69 C74 113.4(10) . . ?
C70 C69 C74 117.3(10) . . ?
C71 C70 C69 126.3(10) . . ?
O2 C71 C70 126.6(11) . . ?
O2 C71 C63 117.5(9) . . ?
C70 C71 C63 115.9(9) . . ?
C55 C72 C60 118.1(11) . . ?
C55 C72 Ir1 128.1(8) . . ?
C60 C72 Ir1 113.5(8) . . ?
C89 C73 C56 120.2(13) . . ?
C80 C74 C90 118.2(10) . . ?
C80 C74 C69 119.8(10) . . ?
C90 C74 C69 122.0(10) . . ?
C67 C75 C83 119.2(12) . . ?
C88 C76 C82 119.2(12) . . ?
C58 C77 F4 120.0(10) . . ?
C58 C77 C66 123.9(9) . . ?
F4 C77 C66 116.1(9) . . ?
N4 C78 C88 118.8(9) . . ?
N4 C78 C57 113.0(9) . . ?
C88 C78 C57 128.0(10) . . ?
F2 C79 C55 120.6(10) . . ?
F2 C79 C59 115.6(11) . . ?
C55 C79 C59 123.8(11) . . ?
C74 C80 C81 121.6(11) . . ?
C86 C81 C80 119.4(12) . . ?
C62 C82 C76 118.4(11) . . ?
C75 C83 C68 119.5(10) . . ?
C66 C84 F3 116.5(10) . . ?
C66 C84 C57 124.2(10) . . ?
F3 C84 C57 119.3(9) . . ?
C64 C85 C89 118.7(11) . . ?
C91 C86 C81 120.2(11) . . ?
C57 C87 C58 118.4(9) . . ?
C57 C87 Ir1 114.3(7) . . ?
C58 C87 Ir1 127.3(8) . . ?
C76 C88 C78 120.9(12) . . ?
C73 C89 C85 119.1(11) . . ?
C74 C90 C91 119.7(12) . . ?
C86 C91 C90 120.8(13) . . ?
C19 O5 Ir2 126.1(5) . . ?

loop_
_geom_bond_atom_site_label_1
_geom_bond_atom_site_label_2
_geom_bond_distance
_geom_bond_site_symmetry_2
_geom_bond_publ_flag
Ir2 C8 1.974(9) . ?
Ir2 C28 1.980(10) . ?
Ir2 N2 2.040(8) . ?
Ir2 N1 2.046(8) . ?
Ir2 O5 2.090(7) . ?
Ir2 O4 2.134(6) . ?
O4 C13 1.295(12) . ?
N2 C26 1.326(14) . ?
N2 C12 1.391(13) . ?
F5 C20 1.366(13) . ?
N1 C14 1.320(11) . ?
N1 C18 1.384(12) . ?
F6 C23 1.374(14) . ?
C7 C11 1.407(14) . ?
C7 C8 1.414(15) . ?
C7 C18 1.474(13) . ?
C8 C25 1.402(13) . ?
F8 C11 1.378(13) . ?
F7 C29 1.351(11) . ?
C11 C24 1.359(15) . ?
C12 C15 1.384(17) . ?
C12 C16 1.455(16) . ?
C13 C21 1.393(13) . ?
C13 C27 1.505(12) . ?
C14 C22 1.377(15) . ?
C15 C41 1.347(19) . ?
C16 C20 1.401(15) . ?
C16 C28 1.417(15) . ?
C17 C23 1.359(14) . ?
C17 C28 1.419(15) . ?
C18 C32 1.384(15) . ?
C19 O5 1.297(12) . ?
C19 C21 1.429(13) . ?
C19 C31 1.490(13) . ?
C20 C33 1.377(18) . ?
C22 C39 1.387(16) . ?
C23 C33 1.363(16) . ?
C24 C29 1.382(16) . ?
C25 C29 1.369(14) . ?
C26 C43 1.393(17) . ?
C27 C34 1.370(15) . ?
C27 C37 1.396(15) . ?
C30 C36 1.384(15) . ?
C30 C31 1.408(14) . ?
C31 C35 1.401(13) . ?
C32 C39 1.396(15) . ?
C34 C38 1.414(14) . ?
C35 C42 1.384(15) . ?
C36 C44 1.384(15) . ?
C37 C45 1.404(14) . ?
C38 C40 1.382(19) . ?
C40 C45 1.359(18) . ?
C41 C43 1.383(18) . ?
C42 C44 1.398(16) . ?
Ir1 C72 1.979(13) . ?
Ir1 C87 1.983(10) . ?
Ir1 N4 2.025(8) . ?
Ir1 N3 2.057(8) . ?
Ir1 O1 2.132(6) . ?
Ir1 O2 2.156(8) . ?
O2 C71 1.278(12) . ?
F4 C77 1.355(11) . ?
N3 C64 1.325(13) . ?
N3 C56 1.362(15) . ?
O1 C69 1.253(13) . ?
F2 C79 1.335(13) . ?
N4 C62 1.338(12) . ?
N4 C78 1.377(13) . ?
F3 C84 1.378(12) . ?
F1 C61 1.364(13) . ?
C55 C79 1.388(17) . ?
C55 C72 1.390(15) . ?
C56 C73 1.438(16) . ?
C56 C60 1.447(16) . ?
C57 C84 1.402(15) . ?
C57 C87 1.413(15) . ?
C57 C78 1.446(14) . ?
C58 C77 1.351(15) . ?
C58 C87 1.419(13) . ?
C59 C61 1.382(16) . ?
C59 C79 1.411(16) . ?
C60 C61 1.418(16) . ?
C60 C72 1.425(15) . ?
C62 C82 1.360(15) . ?
C63 C68 1.365(14) . ?
C63 C65 1.401(16) . ?
C63 C71 1.487(15) . ?
C64 C85 1.377(15) . ?
C65 C67 1.373(18) . ?
C66 C84 1.354(15) . ?
C66 C77 1.415(16) . ?
C67 C75 1.365(17) . ?
C68 C83 1.407(16) . ?
C69 C70 1.410(16) . ?
C69 C74 1.524(13) . ?
C70 C71 1.404(15) . ?
C73 C89 1.360(19) . ?
C74 C80 1.367(15) . ?
C74 C90 1.369(16) . ?
C75 C83 1.380(17) . ?
C76 C88 1.348(18) . ?
C76 C82 1.389(19) . ?
C78 C88 1.419(15) . ?
C80 C81 1.386(16) . ?
C81 C86 1.348(18) . ?
C85 C89 1.404(19) . ?
C86 C91 1.346(19) . ?
C90 C91 1.395(17) . ?
